data_6000670
loop_
_publ_author_name
'Lou\"er, D.'
'Lou\"er, M.'
'Dzyabchenko, V. A.'
'Agafonov, V.'
'Ceolin, R.'

_publ_section_title
;
 Structure of a metastable phase of piracetami from X-ray powder
 diffraction using the atom--atom potential method
;
_journal_issue 2
_journal_name_full 'Acta Crystallographica B'
_journal_page_first 182
_journal_page_last 187
_journal_paper_doi 10.1107/S0108768194008840
_journal_volume 51
_journal_year 1995
_chemical_formula_sum 'C6 H10 N2 O2'
_space_group_name_H-M_alt 'P 1 21/n 1'
_cell_angle_alpha 90.000
_cell_angle_beta 99.010
_cell_angle_gamma 90.000
_cell_length_a 6.7470
_cell_length_b 13.4180
_cell_length_c 8.0900
_cell_volume 723.36
_cod_duplicate_entry 2101279
_cod_database_code 6000670

loop_
_atom_site_label
_atom_site_fract_x
_atom_site_fract_y
_atom_site_fract_z
? ? ? ?
